data_4107822
loop_
_publ_author_name
'Debabrata Maiti'
'Dong-Heon Lee'
'Amy A. Narducci Sarjeant'
'Monita Y. M. Pau'
'Edward I. Solomon'
'Katya Gaoutchenova'
'J\"org Sundermeyer'
'Kenneth D. Karlin'

_publ_section_title
;
 Reaction of a Copper-Dioxygen Complex with Nitrogen Monoxide (.NO) Leads
 to a Copper(II)-Peroxynitrite Species
;
_journal_name_full 'Journal of the American Chemical Society'
_journal_page_first 6700
_journal_page_last 6701
_journal_paper_doi 10.1021/ja801540e
_journal_volume 130
_journal_year 2008
_chemical_formula_moiety 'C21 H48 Cu N11 O3, C24 B F20 '
_chemical_formula_sum 'C45 H48 B Cu F20 N11 O3'
_chemical_formula_weight 1245.29
_chemical_name_systematic
; 
 ? 
;
_space_group_IT_number 2
_symmetry_cell_setting triclinic
_symmetry_space_group_name_Hall '-P 1'
_symmetry_space_group_name_H-M 'P -1'
_atom_sites_solution_hydrogens geom
_atom_sites_solution_primary direct
_atom_sites_solution_secondary difmap
_audit_creation_date
;
'Tue Apr 17 15:38:46 2007'
;
_audit_creation_method SHELXL-97
_cell_angle_alpha 70.037(17)
_cell_angle_beta 74.295(14)
_cell_angle_gamma 60.28(3)
_cell_formula_units_Z 2
_cell_length_a 13.433(3)
_cell_length_b 13.442(4)
_cell_length_c 17.5504(16)
_cell_measurement_reflns_used 7913
_cell_measurement_theta_max 26.4999
_cell_measurement_theta_min 3.8122
_cell_volume 2566.7(12)
_computing_cell_refinement 'Oxford Diffraction CrysAlis RED'
_computing_data_collection 'Oxford Diffraction CrysAlis CCD'
_computing_data_reduction 'Oxford Diffraction CrysAlis RED'
_computing_molecular_graphics 'Sheldrick, G.M. (2000). SHELXTL v6.10.'
_computing_publication_material 'Sheldrick, G.M. (2000). SHELXTL v6.10.'
_computing_structure_refinement 'Sheldrick, G.M. (2000). SHELXTL v6.10.'
_computing_structure_solution 'Sheldrick, G.M. (2000). SHELXTL v6.10.'
_diffrn_ambient_temperature 110
_diffrn_detector_area_resol_mean 15.9890
_diffrn_measured_fraction_theta_full 0.986
_diffrn_measured_fraction_theta_max 0.986
_diffrn_measurement_details 'see scan set'
_diffrn_measurement_device Kappa
_diffrn_measurement_device_type Xcalibur3
_diffrn_measurement_method ' omega phi scans'
_diffrn_orient_matrix_UB_11 0.0086706250
_diffrn_orient_matrix_UB_12 -0.0160306462
_diffrn_orient_matrix_UB_13 0.0414838554
_diffrn_orient_matrix_UB_21 0.0606969581
_diffrn_orient_matrix_UB_22 -0.0265137849
_diffrn_orient_matrix_UB_23 -0.0112832312
_diffrn_orient_matrix_UB_31 0.0007360302
_diffrn_orient_matrix_UB_32 0.0545005059
_diffrn_orient_matrix_UB_33 -0.0057208937
_diffrn_radiation_monochromator graphite
_diffrn_radiation_source 'Enhance (Mo) X-ray Source'
_diffrn_radiation_type 'Mo K\a'
_diffrn_radiation_wavelength 0.71073
_diffrn_reflns_av_R_equivalents 0.0743
_diffrn_reflns_av_sigmaI/netI 0.1156
_diffrn_reflns_limit_h_max 16
_diffrn_reflns_limit_h_min -16
_diffrn_reflns_limit_k_max 16
_diffrn_reflns_limit_k_min -16
_diffrn_reflns_limit_l_max 21
_diffrn_reflns_limit_l_min -21
_diffrn_reflns_number 24056
_diffrn_reflns_resolution_max 0.80
_diffrn_reflns_theta_full 26.37
_diffrn_reflns_theta_max 26.37
_diffrn_reflns_theta_min 3.84
_diffrn_source_current 40
_diffrn_source_power 2
_diffrn_source_voltage 50
_diffrn_standards_interval_count 2
_diffrn_standards_interval_time 50
_exptl_absorpt_coefficient_mu 0.551
_exptl_absorpt_correction_T_max 0.980
_exptl_absorpt_correction_T_min 0.844
_exptl_absorpt_correction_type analytical
_exptl_absorpt_process_details
;
CrysAlis RED, Oxford Diffraction Ltd.,
Version 1.171.31.7 (release 18-10-2006 CrysAlis171 .NET)
(compiled Oct 18 2006,16:28:17)
Analytical numeric absorption correction using a multifaceted crystal
            model based on expressions derived by R.C. Clark & J.S. Reid.
(Clark, R. C. & Reid, J. S. (1995). Acta Cryst. A51, 887-897)
;
_exptl_crystal_colour 'pale yellow'
_exptl_crystal_density_diffrn 1.611
_exptl_crystal_description blade
_exptl_crystal_F_000 1266
_exptl_crystal_size_max 0.7238
_exptl_crystal_size_mid 0.1791
_exptl_crystal_size_min 0.0445
_refine_diff_density_max 0.595
_refine_diff_density_min -0.567
_refine_diff_density_rms 0.094
_refine_ls_extinction_method none
_refine_ls_goodness_of_fit_ref 1.086
_refine_ls_hydrogen_treatment constr
_refine_ls_matrix_type full
_refine_ls_number_parameters 742
_refine_ls_number_reflns 10347
_refine_ls_number_restraints 0
_refine_ls_restrained_S_all 1.086
_refine_ls_R_factor_all 0.1204
_refine_ls_R_factor_gt 0.0660
_refine_ls_shift/su_max 0.001
_refine_ls_shift/su_mean 0.000
_refine_ls_structure_factor_coef Fsqd
_refine_ls_weighting_details 'calc w=1/[\s^2^(Fo^2^)+(0.0201P)^2^+4.6269P] where P=(Fo^2^+2Fc^2^)/3'
_refine_ls_weighting_scheme calc
_refine_ls_wR_factor_gt 0.0965
_refine_ls_wR_factor_ref 0.1174
_reflns_number_gt 6641
_reflns_number_total 10347
_reflns_threshold_expression >2sigma(I)
_cod_data_source_file ja801540e-file004.cif
_cod_data_source_block x0356
_cod_original_cell_volume 2566.7(11)
_cod_original_sg_symbol_H-M 'P -1 '
_cod_database_code 4107822
_audit_creation_method_reference
;
CrysAlis RED, Oxford Diffraction Ltd.,
Version 1.171.31.7 (release 18-10-2006 CrysAlis171 .NET)
(compiled Oct 18 2006,16:28:17)
;
_computing_data_collection_reference
;
CrysAlis CCD, Oxford Diffraction Ltd.,
Version 1.171.31.7 (release 18-10-2006 CrysAlis171 .NET)
(compiled Oct 18 2006,16:28:17)
;
_computing_cell_refinment_reference
;
CrysAlis RED, Oxford Diffraction Ltd.,
Version 1.171.31.7 (release 18-10-2006 CrysAlis171 .NET)
(compiled Oct 18 2006,16:28:17)
;
_computing_data_reduction_reference
;
CrysAlis RED, Oxford Diffraction Ltd.,
Version 1.171.31.7 (release 18-10-2006 CrysAlis171 .NET)
(compiled Oct 18 2006,16:28:17)
;
_cell_measurement_resolution_max 0.80
_jhu_your_name_here 'Dr. Amy A Sarjeant'
_jhu_your_lab_here 'NCB 240'
_jhu_your_phone_number_here x6-8569
_jhu_your_email_here xray@jhu.edu
_jhu_institutional_source 'Karlin Lab'
_jhu_submitting_scientist 'Deb Maiti'
_jhu_scientist_phone x6-6557
_jhu_scientist_email dmaiti1@jhu.edu
_jhu_identifying_number x0356
_jhu_xray_labbook II-64
_jhu_crystalization_labbook TMG-NO3-BARF
_jhu_crystalization_solvent
;
;
_jhu_crystalization_method
;
;
_jhu_diffraction_detector_distance 50
_jhu_quality_factor 3

loop_
_symmetry_equiv_pos_as_xyz
'x, y, z'
'-x, -y, -z'

loop_
_atom_site_label
_atom_site_type_symbol
_atom_site_fract_x
_atom_site_fract_y
_atom_site_fract_z
_atom_site_U_iso_or_equiv
_atom_site_adp_type
_atom_site_occupancy
_atom_site_symmetry_multiplicity
_atom_site_calc_flag
_atom_site_refinement_flags
Cu1 Cu 0.37312(4) 0.41632(4) 0.29084(3) 0.01489(13) Uani 1 1 d .
O1 O 0.3443(3) 0.3929(3) 0.41116(18) 0.0258(7) Uani 1 1 d .
O2 O 0.4693(3) 0.2108(3) 0.4544(2) 0.0378(8) Uani 1 1 d .
O3 O 0.3502(4) 0.3145(4) 0.5387(2) 0.0755(15) Uani 1 1 d .
N1 N 0.4972(3) 0.4761(3) 0.2670(2) 0.0185(8) Uani 1 1 d .
N2 N 0.3829(3) 0.4643(3) 0.16483(19) 0.0149(7) Uani 1 1 d .
N3 N 0.4140(3) 0.2538(3) 0.27842(19) 0.0150(7) Uani 1 1 d .
N4 N 0.1991(3) 0.5467(3) 0.28127(19) 0.0128(7) Uani 1 1 d .
N5 N 0.6199(3) 0.3667(3) 0.3668(2) 0.0208(8) Uani 1 1 d .
N6 N 0.5836(3) 0.5621(3) 0.3087(2) 0.0211(8) Uani 1 1 d .
N7 N 0.4916(3) 0.0459(3) 0.3254(2) 0.0194(8) Uani 1 1 d .
N8 N 0.3157(3) 0.1645(3) 0.3853(2) 0.0188(8) Uani 1 1 d .
N9 N 0.1367(3) 0.6288(3) 0.3913(2) 0.0182(8) Uani 1 1 d .
N10 N 0.0033(3) 0.6145(3) 0.3418(2) 0.0226(8) Uani 1 1 d .
N11 N 0.3882(3) 0.3062(4) 0.4687(2) 0.0284(9) Uani 1 1 d .
C1 C 0.5633(3) 0.4708(4) 0.3126(3) 0.0193(9) Uani 1 1 d .
C2 C 0.6668(4) 0.2552(4) 0.3456(3) 0.0311(12) Uani 1 1 d .
H2A H 0.6689 0.2699 0.2866 0.047 Uiso 1 1 calc R
H2B H 0.6179 0.2154 0.3750 0.047 Uiso 1 1 calc R
H2C H 0.7452 0.2049 0.3606 0.047 Uiso 1 1 calc R
C3 C 0.6290(4) 0.3618(4) 0.4490(3) 0.0246(10) Uani 1 1 d .
H3A H 0.5911 0.4422 0.4566 0.037 Uiso 1 1 calc R
H3B H 0.7107 0.3246 0.4566 0.037 Uiso 1 1 calc R
H3C H 0.5914 0.3154 0.4891 0.037 Uiso 1 1 calc R
C4 C 0.6951(4) 0.5452(4) 0.3189(3) 0.0330(12) Uani 1 1 d .
H4A H 0.7536 0.4652 0.3152 0.049 Uiso 1 1 calc R
H4B H 0.6907 0.5557 0.3725 0.049 Uiso 1 1 calc R
H4C H 0.7162 0.6033 0.2759 0.049 Uiso 1 1 calc R
C5 C 0.4951(4) 0.6833(4) 0.2931(3) 0.0256(10) Uani 1 1 d .
H5A H 0.4213 0.6851 0.2931 0.038 Uiso 1 1 calc R
H5B H 0.5166 0.7280 0.2398 0.038 Uiso 1 1 calc R
H5C H 0.4875 0.7191 0.3359 0.038 Uiso 1 1 calc R
C6 C 0.4873(4) 0.5576(4) 0.1859(3) 0.0213(10) Uani 1 1 d .
H6A H 0.5553 0.5741 0.1666 0.026 Uiso 1 1 calc R
H6B H 0.4167 0.6333 0.1869 0.026 Uiso 1 1 calc R
C7 C 0.4810(3) 0.4958(4) 0.1309(2) 0.0183(9) Uani 1 1 d .
H7A H 0.4696 0.5485 0.0753 0.022 Uiso 1 1 calc R
H7B H 0.5543 0.4234 0.1273 0.022 Uiso 1 1 calc R
C8 C 0.4042(4) 0.3614(3) 0.1384(2) 0.0190(9) Uani 1 1 d .
H8A H 0.4451 0.3648 0.0821 0.023 Uiso 1 1 calc R
H8B H 0.3296 0.3631 0.1384 0.023 Uiso 1 1 calc R
C9 C 0.4768(4) 0.2476(3) 0.1962(2) 0.0183(9) Uani 1 1 d .
H9A H 0.4862 0.1779 0.1820 0.022 Uiso 1 1 calc R
H9B H 0.5543 0.2414 0.1932 0.022 Uiso 1 1 calc R
C10 C 0.4092(3) 0.1569(3) 0.3278(2) 0.0159(9) Uani 1 1 d .
C11 C 0.6137(4) 0.0164(4) 0.3072(3) 0.0257(10) Uani 1 1 d .
H11A H 0.6243 0.0846 0.3046 0.039 Uiso 1 1 calc R
H11B H 0.6439 -0.0045 0.2545 0.039 Uiso 1 1 calc R
H11C H 0.6554 -0.0508 0.3501 0.039 Uiso 1 1 calc R
C12 C 0.4645(4) -0.0517(4) 0.3382(3) 0.0277(11) Uani 1 1 d .
H12A H 0.3806 -0.0219 0.3437 0.042 Uiso 1 1 calc R
H12B H 0.4941 -0.1114 0.3881 0.042 Uiso 1 1 calc R
H12C H 0.5007 -0.0873 0.2915 0.042 Uiso 1 1 calc R
C13 C 0.3267(4) 0.0849(4) 0.4666(3) 0.0248(10) Uani 1 1 d .
H13A H 0.4070 0.0243 0.4695 0.037 Uiso 1 1 calc R
H13B H 0.2763 0.0469 0.4778 0.037 Uiso 1 1 calc R
H13C H 0.3042 0.1299 0.5072 0.037 Uiso 1 1 calc R
C14 C 0.2069(3) 0.2697(4) 0.3753(3) 0.0204(10) Uani 1 1 d .
H14A H 0.1990 0.3047 0.3170 0.031 Uiso 1 1 calc R
H14B H 0.2045 0.3268 0.3995 0.031 Uiso 1 1 calc R
H14C H 0.1433 0.2489 0.4027 0.031 Uiso 1 1 calc R
C15 C 0.2725(3) 0.5678(3) 0.1398(2) 0.0142(9) Uani 1 1 d .
H15A H 0.2614 0.5702 0.0856 0.017 Uiso 1 1 calc R
H15B H 0.2749 0.6419 0.1358 0.017 Uiso 1 1 calc R
C16 C 0.1736(3) 0.5573(4) 0.2024(2) 0.0169(9) Uani 1 1 d .
H16A H 0.1000 0.6282 0.1889 0.020 Uiso 1 1 calc R
H16B H 0.1667 0.4867 0.2037 0.020 Uiso 1 1 calc R
C17 C 0.1147(3) 0.5943(3) 0.3359(2) 0.0161(9) Uani 1 1 d .
C18 C 0.2291(4) 0.6629(4) 0.3721(3) 0.0229(10) Uani 1 1 d .
H18A H 0.2451 0.6892 0.3127 0.034 Uiso 1 1 calc R
H18B H 0.2988 0.5950 0.3937 0.034 Uiso 1 1 calc R
H18C H 0.2059 0.7275 0.3971 0.034 Uiso 1 1 calc R
C19 C 0.0972(4) 0.5986(4) 0.4783(3) 0.0284(11) Uani 1 1 d .
H19A H 0.0461 0.5622 0.4867 0.043 Uiso 1 1 calc R
H19B H 0.0551 0.6704 0.4984 0.043 Uiso 1 1 calc R
H19C H 0.1640 0.5427 0.5081 0.043 Uiso 1 1 calc R
C20 C -0.0937(4) 0.7134(4) 0.3715(3) 0.0381(13) Uani 1 1 d .
H20A H -0.0667 0.7673 0.3747 0.057 Uiso 1 1 calc R
H20B H -0.1273 0.6836 0.4259 0.057 Uiso 1 1 calc R
H20C H -0.1524 0.7558 0.3339 0.057 Uiso 1 1 calc R
C21 C -0.0294(4) 0.5443(4) 0.3160(3) 0.0290(11) Uani 1 1 d .
H21A H 0.0389 0.4706 0.3087 0.044 Uiso 1 1 calc R
H21B H -0.0618 0.5888 0.2641 0.044 Uiso 1 1 calc R
H21C H -0.0874 0.5259 0.3576 0.044 Uiso 1 1 calc R
B1 B 0.8749(4) 0.8996(4) 0.8552(3) 0.0137(10) Uani 1 1 d .
F1 F 0.8657(2) 0.6872(2) 0.82749(14) 0.0233(6) Uani 1 1 d .
F2 F 0.8495(2) 0.50874(19) 0.94548(15) 0.0264(6) Uani 1 1 d .
F3 F 0.8357(2) 0.4997(2) 1.10526(15) 0.0305(6) Uani 1 1 d .
F4 F 0.8497(2) 0.6720(2) 1.14288(14) 0.0300(6) Uani 1 1 d .
F5 F 0.8753(2) 0.8477(2) 1.02559(14) 0.0222(5) Uani 1 1 d .
F6 F 1.09618(19) 0.71928(19) 0.93140(15) 0.0226(6) Uani 1 1 d .
F7 F 1.26587(19) 0.7579(2) 0.93766(15) 0.0247(6) Uani 1 1 d .
F8 F 1.25324(19) 0.9796(2) 0.88025(14) 0.0220(6) Uani 1 1 d .
F9 F 1.0653(2) 1.1600(2) 0.80772(15) 0.0262(6) Uani 1 1 d .
F10 F 0.89712(19) 1.12028(19) 0.79160(14) 0.0220(5) Uani 1 1 d .
F11 F 0.79350(19) 1.09540(19) 0.94530(14) 0.0199(5) Uani 1 1 d .
F12 F 0.5759(2) 1.2288(2) 0.99355(15) 0.0285(6) Uani 1 1 d .
F13 F 0.4007(2) 1.2086(2) 0.96299(16) 0.0349(7) Uani 1 1 d .
F14 F 0.4489(2) 1.0482(2) 0.88025(16) 0.0315(6) Uani 1 1 d .
F15 F 0.66688(19) 0.91255(19) 0.83028(14) 0.0217(5) Uani 1 1 d .
F16 F 0.73786(19) 1.09523(18) 0.71799(13) 0.0195(5) Uani 1 1 d .
F17 F 0.7854(2) 1.0967(2) 0.56222(14) 0.0250(6) Uani 1 1 d .
F18 F 0.9645(2) 0.9081(2) 0.50959(14) 0.0251(6) Uani 1 1 d .
F19 F 1.0985(2) 0.7204(2) 0.61877(15) 0.0279(6) Uani 1 1 d .
F20 F 1.06033(19) 0.72016(19) 0.77570(14) 0.0230(6) Uani 1 1 d .
C101 C 0.8746(3) 0.7769(3) 0.9194(2) 0.0128(8) Uani 1 1 d .
C102 C 0.8655(3) 0.6880(4) 0.9052(2) 0.0170(9) Uani 1 1 d .
C103 C 0.8554(3) 0.5936(3) 0.9648(3) 0.0178(9) Uani 1 1 d .
C104 C 0.8499(3) 0.5876(4) 1.0456(3) 0.0200(10) Uani 1 1 d .
C105 C 0.8564(3) 0.6757(4) 1.0642(2) 0.0179(9) Uani 1 1 d .
C106 C 0.8688(3) 0.7655(3) 1.0021(3) 0.0157(9) Uani 1 1 d .
C107 C 0.9820(3) 0.9202(3) 0.8644(2) 0.0155(9) Uani 1 1 d .
C108 C 1.0812(3) 0.8319(3) 0.8995(2) 0.0155(9) Uani 1 1 d .
C109 C 1.1725(3) 0.8487(4) 0.9045(2) 0.0177(9) Uani 1 1 d .
C110 C 1.1671(3) 0.9600(4) 0.8746(3) 0.0187(9) Uani 1 1 d .
C111 C 1.0716(3) 1.0508(3) 0.8378(2) 0.0167(9) Uani 1 1 d .
C112 C 0.9857(3) 1.0276(3) 0.8319(2) 0.0158(9) Uani 1 1 d .
C113 C 0.7431(3) 0.9975(3) 0.8833(2) 0.0147(9) Uani 1 1 d .
C114 C 0.7120(3) 1.0798(3) 0.9263(2) 0.0150(9) Uani 1 1 d .
C115 C 0.5998(4) 1.1488(3) 0.9530(2) 0.0190(9) Uani 1 1 d .
C116 C 0.5109(3) 1.1394(4) 0.9378(3) 0.0228(10) Uani 1 1 d .
C117 C 0.5352(3) 1.0594(4) 0.8958(3) 0.0202(10) Uani 1 1 d .
C118 C 0.6486(3) 0.9911(3) 0.8705(2) 0.0149(9) Uani 1 1 d .
C119 C 0.8942(3) 0.9044(3) 0.7577(2) 0.0161(9) Uani 1 1 d .
C120 C 0.8295(3) 0.9986(3) 0.6981(2) 0.0152(9) Uani 1 1 d .
C121 C 0.8525(3) 1.0016(3) 0.6158(2) 0.0165(9) Uani 1 1 d .
C122 C 0.9431(4) 0.9081(4) 0.5894(2) 0.0192(9) Uani 1 1 d .
C123 C 1.0109(3) 0.8136(3) 0.6442(3) 0.0197(10) Uani 1 1 d .
C124 C 0.9870(3) 0.8148(4) 0.7254(3) 0.0185(9) Uani 1 1 d .

loop_
_atom_site_aniso_label
_atom_site_aniso_U_11
_atom_site_aniso_U_22
_atom_site_aniso_U_33
_atom_site_aniso_U_23
_atom_site_aniso_U_13
_atom_site_aniso_U_12
Cu1 0.0188(3) 0.0137(3) 0.0102(3) -0.0018(2) -0.0023(2) -0.0063(2)
O1 0.0312(18) 0.0235(17) 0.0180(17) -0.0045(14) -0.0032(14) -0.0090(15)
O2 0.039(2) 0.032(2) 0.035(2) -0.0063(17) -0.0111(16) -0.0088(18)
O3 0.084(3) 0.065(3) 0.014(2) -0.0036(19) -0.008(2) 0.010(2)
N1 0.0195(19) 0.0146(18) 0.020(2) -0.0001(15) -0.0046(15) -0.0084(16)
N2 0.0188(19) 0.0139(18) 0.0094(18) 0.0004(14) 0.0006(14) -0.0086(15)
N3 0.0219(19) 0.0156(18) 0.0034(16) 0.0028(14) -0.0004(14) -0.0093(16)
N4 0.0135(18) 0.0123(17) 0.0078(17) -0.0013(14) -0.0021(13) -0.0026(15)
N5 0.0181(19) 0.0158(19) 0.025(2) -0.0028(16) -0.0076(16) -0.0039(16)
N6 0.0163(19) 0.0159(19) 0.030(2) -0.0016(16) -0.0066(16) -0.0072(16)
N7 0.026(2) 0.0141(19) 0.0172(19) -0.0005(15) -0.0051(15) -0.0096(17)
N8 0.022(2) 0.021(2) 0.0114(18) 0.0003(15) -0.0019(15) -0.0114(17)
N9 0.023(2) 0.0205(19) 0.0100(18) -0.0075(15) 0.0023(14) -0.0087(16)
N10 0.0165(19) 0.027(2) 0.0151(19) -0.0024(16) -0.0024(15) -0.0050(17)
N11 0.029(2) 0.032(2) 0.021(2) 0.0004(19) -0.0071(18) -0.014(2)
C1 0.015(2) 0.018(2) 0.023(2) -0.0059(19) 0.0012(18) -0.0075(19)
C2 0.031(3) 0.017(2) 0.041(3) -0.006(2) -0.011(2) -0.005(2)
C3 0.025(2) 0.025(3) 0.020(2) -0.002(2) -0.0039(19) -0.011(2)
C4 0.032(3) 0.042(3) 0.035(3) -0.001(2) -0.012(2) -0.025(2)
C5 0.025(3) 0.021(2) 0.032(3) -0.004(2) -0.009(2) -0.010(2)
C6 0.022(2) 0.018(2) 0.022(2) -0.0013(19) -0.0036(19) -0.010(2)
C7 0.022(2) 0.020(2) 0.008(2) 0.0010(17) 0.0017(17) -0.0094(19)
C8 0.028(2) 0.020(2) 0.007(2) -0.0064(17) 0.0056(17) -0.012(2)
C9 0.032(3) 0.012(2) 0.008(2) -0.0034(17) -0.0008(18) -0.008(2)
C10 0.015(2) 0.018(2) 0.013(2) -0.0039(18) -0.0074(17) -0.0032(19)
C11 0.028(3) 0.019(2) 0.018(2) -0.0015(19) -0.0021(19) -0.004(2)
C12 0.046(3) 0.013(2) 0.021(3) 0.0032(19) -0.012(2) -0.012(2)
C13 0.034(3) 0.025(3) 0.016(2) -0.0009(19) -0.0009(19) -0.018(2)
C14 0.016(2) 0.022(2) 0.022(2) -0.0056(19) -0.0012(18) -0.009(2)
C15 0.019(2) 0.012(2) 0.0041(19) -0.0008(16) -0.0038(16) -0.0010(18)
C16 0.016(2) 0.020(2) 0.012(2) -0.0029(18) -0.0036(17) -0.0058(19)
C17 0.015(2) 0.014(2) 0.012(2) 0.0028(17) -0.0017(17) -0.0041(18)
C18 0.030(3) 0.021(2) 0.025(3) -0.011(2) -0.002(2) -0.014(2)
C19 0.033(3) 0.037(3) 0.012(2) -0.007(2) 0.0027(19) -0.016(2)
C20 0.014(2) 0.032(3) 0.034(3) -0.005(2) 0.002(2) 0.009(2)
C21 0.019(2) 0.047(3) 0.016(2) 0.002(2) -0.0063(19) -0.015(2)
B1 0.014(2) 0.010(2) 0.013(2) -0.0050(19) -0.0032(18) 0.000(2)
F1 0.0355(15) 0.0239(13) 0.0158(13) -0.0052(11) -0.0057(11) -0.0157(12)
F2 0.0430(16) 0.0172(13) 0.0260(15) -0.0015(11) -0.0140(12) -0.0162(12)
F3 0.0508(18) 0.0260(14) 0.0166(14) 0.0071(11) -0.0112(12) -0.0230(13)
F4 0.0514(17) 0.0365(15) 0.0063(12) -0.0002(11) -0.0077(11) -0.0239(14)
F5 0.0348(15) 0.0239(13) 0.0139(13) -0.0058(10) -0.0036(11) -0.0164(12)
F6 0.0205(13) 0.0136(13) 0.0323(15) -0.0008(11) -0.0102(11) -0.0063(11)
F7 0.0167(13) 0.0248(14) 0.0308(15) -0.0078(12) -0.0069(11) -0.0053(11)
F8 0.0201(13) 0.0312(14) 0.0195(13) -0.0071(11) 0.0015(10) -0.0164(12)
F9 0.0325(15) 0.0174(13) 0.0287(15) -0.0003(11) -0.0033(12) -0.0150(12)
F10 0.0249(14) 0.0179(13) 0.0200(14) -0.0013(11) -0.0056(11) -0.0080(11)
F11 0.0196(13) 0.0229(13) 0.0189(13) -0.0095(11) -0.0016(10) -0.0085(11)
F12 0.0254(14) 0.0220(14) 0.0294(15) -0.0153(12) 0.0019(11) -0.0011(12)
F13 0.0147(13) 0.0344(16) 0.0400(18) -0.0115(13) 0.0025(12) -0.0010(12)
F14 0.0178(13) 0.0433(17) 0.0323(16) -0.0034(13) -0.0067(11) -0.0149(12)
F15 0.0234(14) 0.0227(13) 0.0215(14) -0.0056(11) -0.0067(11) -0.0101(11)
F16 0.0197(13) 0.0138(12) 0.0167(13) -0.0025(10) -0.0038(10) -0.0014(11)
F17 0.0308(15) 0.0233(14) 0.0138(13) 0.0041(11) -0.0098(11) -0.0088(12)
F18 0.0328(15) 0.0301(14) 0.0116(13) -0.0055(11) 0.0005(11) -0.0149(12)
F19 0.0253(14) 0.0274(15) 0.0221(14) -0.0138(12) 0.0010(11) -0.0023(12)
F20 0.0210(13) 0.0192(13) 0.0174(13) -0.0037(11) -0.0062(10) 0.0008(11)
C101 0.0078(19) 0.015(2) 0.011(2) 0.0002(17) -0.0053(16) -0.0016(17)
C102 0.021(2) 0.020(2) 0.011(2) -0.0056(18) -0.0060(17) -0.0068(19)
C103 0.018(2) 0.016(2) 0.019(2) -0.0012(18) -0.0092(18) -0.0056(19)
C104 0.016(2) 0.014(2) 0.023(2) 0.0028(19) -0.0061(18) -0.0050(19)
C105 0.020(2) 0.021(2) 0.008(2) -0.0001(17) -0.0039(17) -0.0068(19)
C106 0.014(2) 0.012(2) 0.019(2) -0.0041(18) -0.0068(17) -0.0012(18)
C107 0.016(2) 0.015(2) 0.015(2) -0.0079(17) 0.0045(17) -0.0068(19)
C108 0.015(2) 0.014(2) 0.012(2) -0.0042(17) 0.0014(17) -0.0034(18)
C109 0.014(2) 0.020(2) 0.015(2) -0.0064(18) -0.0020(17) -0.0031(19)
C110 0.013(2) 0.028(3) 0.018(2) -0.0109(19) 0.0038(17) -0.010(2)
C111 0.022(2) 0.013(2) 0.016(2) -0.0060(18) 0.0029(18) -0.0097(19)
C112 0.016(2) 0.016(2) 0.007(2) -0.0005(17) -0.0038(16) -0.0014(18)
C113 0.012(2) 0.011(2) 0.015(2) -0.0015(17) -0.0014(16) -0.0014(17)
C114 0.018(2) 0.013(2) 0.008(2) 0.0023(17) -0.0033(16) -0.0047(18)
C115 0.023(2) 0.013(2) 0.012(2) -0.0025(17) -0.0002(18) -0.0031(19)
C116 0.011(2) 0.023(2) 0.019(2) 0.0001(19) 0.0009(17) 0.0000(19)
C117 0.015(2) 0.024(2) 0.014(2) 0.0067(19) -0.0051(17) -0.0084(19)
C118 0.016(2) 0.016(2) 0.009(2) 0.0022(17) -0.0028(16) -0.0067(18)
C119 0.019(2) 0.018(2) 0.014(2) -0.0040(18) -0.0021(17) -0.0097(19)
C120 0.013(2) 0.012(2) 0.018(2) -0.0044(18) -0.0006(17) -0.0038(18)
C121 0.018(2) 0.014(2) 0.016(2) 0.0011(18) -0.0066(17) -0.0071(19)
C122 0.028(2) 0.024(2) 0.010(2) -0.0021(18) 0.0001(18) -0.018(2)
C123 0.017(2) 0.010(2) 0.026(3) -0.0081(19) -0.0006(19) -0.0002(19)
C124 0.017(2) 0.017(2) 0.018(2) -0.0024(18) -0.0040(18) -0.0057(19)

loop_
_atom_type_symbol
_atom_type_description
_atom_type_scat_dispersion_real
_atom_type_scat_dispersion_imag
_atom_type_scat_source
C C 0.0033 0.0016 'International Tables Vol C Tables 4.2.6.8 and 6.1.1.4'
H H 0.0000 0.0000 'International Tables Vol C Tables 4.2.6.8 and 6.1.1.4'
B B 0.0013 0.0007 'International Tables Vol C Tables 4.2.6.8 and 6.1.1.4'
N N 0.0061 0.0033 'International Tables Vol C Tables 4.2.6.8 and 6.1.1.4'
O O 0.0106 0.0060 'International Tables Vol C Tables 4.2.6.8 and 6.1.1.4'
F F 0.0171 0.0103 'International Tables Vol C Tables 4.2.6.8 and 6.1.1.4'
Cu Cu 0.3201 1.2651 'International Tables Vol C Tables 4.2.6.8 and 6.1.1.4'

loop_
_exptl_crystal_face_index_h
_exptl_crystal_face_index_k
_exptl_crystal_face_index_l
_exptl_crystal_face_perp_dist
5.00 2.00 24.00 0.0616
9.00 19.00 5.00 0.3401
16.00 0.00 0.00 0.0169
-1.00 1.00 -23.00 0.0640
-10.00 -19.00 -11.00 0.3728
3.00 8.00 -18.00 0.1256
-16.00 1.00 2.00 0.0215
-17.00 0.00 -2.00 0.0200
-3.00 -14.00 8.00 0.2894

loop_
_geom_angle_atom_site_label_1
_geom_angle_atom_site_label_2
_geom_angle_atom_site_label_3
_geom_angle
O1 Cu1 N3 102.31(12)
O1 Cu1 N2 171.77(13)
N3 Cu1 N2 84.00(12)
O1 Cu1 N1 98.04(13)
N3 Cu1 N1 121.83(13)
N2 Cu1 N1 82.81(13)
O1 Cu1 N4 90.15(12)
N3 Cu1 N4 116.73(13)
N2 Cu1 N4 82.23(12)
N1 Cu1 N4 117.06(13)
N11 O1 Cu1 132.8(3)
C1 N1 C6 117.5(3)
C1 N1 Cu1 133.5(3)
C6 N1 Cu1 107.9(2)
C8 N2 C15 111.0(3)
C8 N2 C7 110.6(3)
C15 N2 C7 110.3(3)
C8 N2 Cu1 107.7(2)
C15 N2 Cu1 109.2(2)
C7 N2 Cu1 107.9(2)
C10 N3 C9 117.8(3)
C10 N3 Cu1 135.3(3)
C9 N3 Cu1 106.2(2)
C17 N4 C16 119.9(3)
C17 N4 Cu1 132.0(3)
C16 N4 Cu1 106.4(2)
C1 N5 C2 120.2(4)
C1 N5 C3 122.3(3)
C2 N5 C3 117.3(3)
C1 N6 C5 122.0(3)
C1 N6 C4 122.6(4)
C5 N6 C4 115.4(3)
C10 N7 C11 122.1(3)
C10 N7 C12 122.8(4)
C11 N7 C12 115.1(3)
C10 N8 C14 120.2(3)
C10 N8 C13 122.1(3)
C14 N8 C13 115.9(3)
C17 N9 C18 120.6(3)
C17 N9 C19 121.9(3)
C18 N9 C19 114.7(3)
C17 N10 C21 123.5(4)
C17 N10 C20 122.0(4)
C21 N10 C20 114.5(4)
O3 N11 O1 119.2(4)
O3 N11 O2 120.3(4)
O1 N11 O2 120.4(4)
N1 C1 N6 124.5(4)
N1 C1 N5 119.4(4)
N6 C1 N5 116.0(4)
N5 C2 H2A 109.5
N5 C2 H2B 109.5
H2A C2 H2B 109.5
N5 C2 H2C 109.5
H2A C2 H2C 109.5
H2B C2 H2C 109.5
N5 C3 H3A 109.5
N5 C3 H3B 109.5
H3A C3 H3B 109.5
N5 C3 H3C 109.5
H3A C3 H3C 109.5
H3B C3 H3C 109.5
N6 C4 H4A 109.5
N6 C4 H4B 109.5
H4A C4 H4B 109.5
N6 C4 H4C 109.5
H4A C4 H4C 109.5
H4B C4 H4C 109.5
N6 C5 H5A 109.5
N6 C5 H5B 109.5
H5A C5 H5B 109.5
N6 C5 H5C 109.5
H5A C5 H5C 109.5
H5B C5 H5C 109.5
N1 C6 C7 105.6(3)
N1 C6 H6A 110.6
C7 C6 H6A 110.6
N1 C6 H6B 110.6
C7 C6 H6B 110.6
H6A C6 H6B 108.8
N2 C7 C6 109.4(3)
N2 C7 H7A 109.8
C6 C7 H7A 109.8
N2 C7 H7B 109.8
C6 C7 H7B 109.8
H7A C7 H7B 108.2
N2 C8 C9 109.6(3)
N2 C8 H8A 109.7
C9 C8 H8A 109.7
N2 C8 H8B 109.7
C9 C8 H8B 109.7
H8A C8 H8B 108.2
N3 C9 C8 106.1(3)
N3 C9 H9A 110.5
C8 C9 H9A 110.5
N3 C9 H9B 110.5
C8 C9 H9B 110.5
H9A C9 H9B 108.7
N3 C10 N7 124.3(4)
N3 C10 N8 120.1(4)
N7 C10 N8 115.6(4)
N7 C11 H11A 109.5
N7 C11 H11B 109.5
H11A C11 H11B 109.5
N7 C11 H11C 109.5
H11A C11 H11C 109.5
H11B C11 H11C 109.5
N7 C12 H12A 109.5
N7 C12 H12B 109.5
H12A C12 H12B 109.5
N7 C12 H12C 109.5
H12A C12 H12C 109.5
H12B C12 H12C 109.5
N8 C13 H13A 109.5
N8 C13 H13B 109.5
H13A C13 H13B 109.5
N8 C13 H13C 109.5
H13A C13 H13C 109.5
H13B C13 H13C 109.5
N8 C14 H14A 109.5
N8 C14 H14B 109.5
H14A C14 H14B 109.5
N8 C14 H14C 109.5
H14A C14 H14C 109.5
H14B C14 H14C 109.5
N2 C15 C16 109.2(3)
N2 C15 H15A 109.8
C16 C15 H15A 109.8
N2 C15 H15B 109.8
C16 C15 H15B 109.8
H15A C15 H15B 108.3
N4 C16 C15 106.9(3)
N4 C16 H16A 110.4
C15 C16 H16A 110.4
N4 C16 H16B 110.4
C15 C16 H16B 110.4
H16A C16 H16B 108.6
N4 C17 N9 119.2(4)
N4 C17 N10 125.3(4)
N9 C17 N10 115.5(4)
N9 C18 H18A 109.5
N9 C18 H18B 109.5
H18A C18 H18B 109.5
N9 C18 H18C 109.5
H18A C18 H18C 109.5
H18B C18 H18C 109.5
N9 C19 H19A 109.5
N9 C19 H19B 109.5
H19A C19 H19B 109.5
N9 C19 H19C 109.5
H19A C19 H19C 109.5
H19B C19 H19C 109.5
N10 C20 H20A 109.5
N10 C20 H20B 109.5
H20A C20 H20B 109.5
N10 C20 H20C 109.5
H20A C20 H20C 109.5
H20B C20 H20C 109.5
N10 C21 H21A 109.5
N10 C21 H21B 109.5
H21A C21 H21B 109.5
N10 C21 H21C 109.5
H21A C21 H21C 109.5
H21B C21 H21C 109.5
C119 B1 C101 115.8(3)
C119 B1 C107 103.1(3)
C101 B1 C107 111.6(3)
C119 B1 C113 111.7(3)
C101 B1 C113 99.9(3)
C107 B1 C113 115.3(3)
C102 C101 C106 112.8(4)
C102 C101 B1 129.5(4)
C106 C101 B1 117.3(3)
F1 C102 C101 120.7(4)
F1 C102 C103 114.3(3)
C101 C102 C103 125.0(4)
F2 C103 C104 119.5(4)
F2 C103 C102 121.2(4)
C104 C103 C102 119.3(4)
F3 C104 C103 121.0(4)
F3 C104 C105 120.4(4)
C103 C104 C105 118.6(4)
F4 C105 C106 121.5(4)
F4 C105 C104 119.4(4)
C106 C105 C104 119.2(4)
F5 C106 C105 115.4(4)
F5 C106 C101 119.5(3)
C105 C106 C101 125.1(4)
C112 C107 C108 112.6(4)
C112 C107 B1 122.4(3)
C108 C107 B1 124.8(3)
F6 C108 C109 113.9(3)
F6 C108 C107 121.4(3)
C109 C108 C107 124.7(4)
F7 C109 C110 120.0(4)
F7 C109 C108 120.7(4)
C110 C109 C108 119.3(4)
F8 C110 C109 120.7(4)
F8 C110 C111 120.7(4)
C109 C110 C111 118.5(4)
F9 C111 C112 121.4(4)
F9 C111 C110 119.3(4)
C112 C111 C110 119.4(4)
F10 C112 C111 115.9(3)
F10 C112 C107 118.8(4)
C111 C112 C107 125.3(4)
C114 C113 C118 113.0(4)
C114 C113 B1 128.6(4)
C118 C113 B1 118.1(3)
F11 C114 C115 115.9(3)
F11 C114 C113 120.5(3)
C115 C114 C113 123.5(4)
F12 C115 C116 119.1(4)
F12 C115 C114 120.1(4)
C116 C115 C114 120.8(4)
F13 C116 C115 120.6(4)
F13 C116 C117 120.4(4)
C115 C116 C117 119.0(4)
F14 C117 C116 120.2(4)
F14 C117 C118 121.2(4)
C116 C117 C118 118.7(4)
F15 C118 C117 115.8(4)
F15 C118 C113 119.2(3)
C117 C118 C113 125.0(4)
C124 C119 C120 112.8(4)
C124 C119 B1 121.1(4)
C120 C119 B1 126.0(4)
F16 C120 C121 114.8(3)
F16 C120 C119 121.1(4)
C121 C120 C119 124.1(4)
F17 C121 C122 120.4(4)
F17 C121 C120 120.2(4)
C122 C121 C120 119.4(4)
F18 C122 C121 120.1(4)
F18 C122 C123 120.3(4)
C121 C122 C123 119.6(4)
F19 C123 C122 119.8(4)
F19 C123 C124 120.8(4)
C122 C123 C124 119.4(4)
F20 C124 C123 116.1(4)
F20 C124 C119 119.2(4)
C123 C124 C119 124.6(4)

loop_
_geom_bond_atom_site_label_1
_geom_bond_atom_site_label_2
_geom_bond_distance
Cu1 O1 1.983(3)
Cu1 N3 2.048(3)
Cu1 N2 2.068(3)
Cu1 N1 2.078(3)
Cu1 N4 2.124(3)
O1 N11 1.250(4)
O2 N11 1.256(5)
O3 N11 1.218(5)
N1 C1 1.311(5)
N1 C6 1.462(5)
N2 C8 1.479(5)
N2 C15 1.489(5)
N2 C7 1.492(5)
N3 C10 1.316(5)
N3 C9 1.467(5)
N4 C17 1.313(5)
N4 C16 1.458(5)
N5 C1 1.367(5)
N5 C2 1.449(5)
N5 C3 1.458(5)
N6 C1 1.359(5)
N6 C5 1.447(5)
N6 C4 1.452(5)
N7 C10 1.355(5)
N7 C11 1.452(5)
N7 C12 1.460(5)
N8 C10 1.364(5)
N8 C14 1.444(5)
N8 C13 1.455(5)
N9 C17 1.359(5)
N9 C18 1.448(5)
N9 C19 1.458(5)
N10 C17 1.363(5)
N10 C21 1.450(6)
N10 C20 1.458(5)
C2 H2A 0.9800
C2 H2B 0.9800
C2 H2C 0.9800
C3 H3A 0.9800
C3 H3B 0.9800
C3 H3C 0.9800
C4 H4A 0.9800
C4 H4B 0.9800
C4 H4C 0.9800
C5 H5A 0.9800
C5 H5B 0.9800
C5 H5C 0.9800
C6 C7 1.512(6)
C6 H6A 0.9900
C6 H6B 0.9900
C7 H7A 0.9900
C7 H7B 0.9900
C8 C9 1.523(5)
C8 H8A 0.9900
C8 H8B 0.9900
C9 H9A 0.9900
C9 H9B 0.9900
C11 H11A 0.9800
C11 H11B 0.9800
C11 H11C 0.9800
C12 H12A 0.9800
C12 H12B 0.9800
C12 H12C 0.9800
C13 H13A 0.9800
C13 H13B 0.9800
C13 H13C 0.9800
C14 H14A 0.9800
C14 H14B 0.9800
C14 H14C 0.9800
C15 C16 1.511(5)
C15 H15A 0.9900
C15 H15B 0.9900
C16 H16A 0.9900
C16 H16B 0.9900
C18 H18A 0.9800
C18 H18B 0.9800
C18 H18C 0.9800
C19 H19A 0.9800
C19 H19B 0.9800
C19 H19C 0.9800
C20 H20A 0.9800
C20 H20B 0.9800
C20 H20C 0.9800
C21 H21A 0.9800
C21 H21B 0.9800
C21 H21C 0.9800
B1 C119 1.644(6)
B1 C101 1.650(6)
B1 C107 1.651(6)
B1 C113 1.664(6)
F1 C102 1.366(4)
F2 C103 1.337(4)
F3 C104 1.341(4)
F4 C105 1.344(4)
F5 C106 1.350(4)
F6 C108 1.352(4)
F7 C109 1.339(4)
F8 C110 1.342(4)
F9 C111 1.347(4)
F10 C112 1.361(4)
F11 C114 1.352(4)
F12 C115 1.351(5)
F13 C116 1.347(4)
F14 C117 1.346(5)
F15 C118 1.353(4)
F16 C120 1.348(4)
F17 C121 1.352(4)
F18 C122 1.351(4)
F19 C123 1.337(4)
F20 C124 1.353(4)
C101 C102 1.369(5)
C101 C106 1.390(5)
C102 C103 1.383(6)
C103 C104 1.376(6)
C104 C105 1.378(6)
C105 C106 1.371(5)
C107 C112 1.380(5)
C107 C108 1.393(5)
C108 C109 1.382(5)
C109 C110 1.377(6)
C110 C111 1.382(6)
C111 C112 1.372(5)
C113 C114 1.381(5)
C113 C118 1.395(5)
C114 C115 1.371(5)
C115 C116 1.362(6)
C116 C117 1.368(6)
C117 C118 1.374(5)
C119 C124 1.386(5)
C119 C120 1.396(5)
C120 C121 1.384(5)
C121 C122 1.361(6)
C122 C123 1.364(6)
C123 C124 1.378(6)

loop_
_geom_torsion_atom_site_label_1
_geom_torsion_atom_site_label_2
_geom_torsion_atom_site_label_3
_geom_torsion_atom_site_label_4
_geom_torsion
N3 Cu1 O1 N11 34.4(4)
N2 Cu1 O1 N11 173.9(8)
N1 Cu1 O1 N11 -90.8(4)
N4 Cu1 O1 N11 151.8(4)
O1 Cu1 N1 C1 17.7(4)
N3 Cu1 N1 C1 -92.2(4)
N2 Cu1 N1 C1 -170.6(4)
N4 Cu1 N1 C1 112.0(4)
O1 Cu1 N1 C6 -149.3(2)
N3 Cu1 N1 C6 100.8(3)
N2 Cu1 N1 C6 22.5(2)
N4 Cu1 N1 C6 -55.0(3)
O1 Cu1 N2 C8 -136.3(8)
N3 Cu1 N2 C8 4.1(2)
N1 Cu1 N2 C8 127.3(3)
N4 Cu1 N2 C8 -114.0(3)
O1 Cu1 N2 C15 -15.7(10)
N3 Cu1 N2 C15 124.7(3)
N1 Cu1 N2 C15 -112.1(2)
N4 Cu1 N2 C15 6.6(2)
O1 Cu1 N2 C7 104.3(9)
N3 Cu1 N2 C7 -115.4(3)
N1 Cu1 N2 C7 7.9(2)
N4 Cu1 N2 C7 126.6(2)
O1 Cu1 N3 C10 10.4(4)
N2 Cu1 N3 C10 -164.3(4)
N1 Cu1 N3 C10 118.1(4)
N4 Cu1 N3 C10 -86.1(4)
O1 Cu1 N3 C9 -159.7(2)
N2 Cu1 N3 C9 25.7(2)
N1 Cu1 N3 C9 -52.0(3)
N4 Cu1 N3 C9 103.8(3)
O1 Cu1 N4 C17 4.8(4)
N3 Cu1 N4 C17 108.7(4)
N2 Cu1 N4 C17 -172.1(4)
N1 Cu1 N4 C17 -94.3(4)
O1 Cu1 N4 C16 -159.9(2)
N3 Cu1 N4 C16 -56.0(3)
N2 Cu1 N4 C16 23.2(2)
N1 Cu1 N4 C16 101.0(2)
Cu1 O1 N11 O3 -176.9(4)
Cu1 O1 N11 O2 1.9(6)
C6 N1 C1 N6 29.2(6)
Cu1 N1 C1 N6 -136.8(4)
C6 N1 C1 N5 -148.9(4)
Cu1 N1 C1 N5 45.1(6)
C5 N6 C1 N1 36.1(6)
C4 N6 C1 N1 -143.2(4)
C5 N6 C1 N5 -145.8(4)
C4 N6 C1 N5 34.9(6)
C2 N5 C1 N1 37.3(6)
C3 N5 C1 N1 -138.5(4)
C2 N5 C1 N6 -140.9(4)
C3 N5 C1 N6 43.3(5)
C1 N1 C6 C7 143.3(4)
Cu1 N1 C6 C7 -47.3(3)
C8 N2 C7 C6 -154.0(3)
C15 N2 C7 C6 82.8(4)
Cu1 N2 C7 C6 -36.5(4)
N1 C6 C7 N2 56.2(4)
C15 N2 C8 C9 -152.1(3)
C7 N2 C8 C9 85.1(4)
Cu1 N2 C8 C9 -32.6(4)
C10 N3 C9 C8 138.5(4)
Cu1 N3 C9 C8 -49.4(3)
N2 C8 C9 N3 55.5(4)
C9 N3 C10 N7 29.3(6)
Cu1 N3 C10 N7 -139.9(3)
C9 N3 C10 N8 -149.4(4)
Cu1 N3 C10 N8 41.4(6)
C11 N7 C10 N3 36.9(6)
C12 N7 C10 N3 -141.1(4)
C11 N7 C10 N8 -144.3(4)
C12 N7 C10 N8 37.6(5)
C14 N8 C10 N3 21.7(6)
C13 N8 C10 N3 -142.1(4)
C14 N8 C10 N7 -157.1(4)
C13 N8 C10 N7 39.1(5)
C8 N2 C15 C16 83.7(4)
C7 N2 C15 C16 -153.4(3)
Cu1 N2 C15 C16 -34.9(3)
C17 N4 C16 C15 145.2(3)
Cu1 N4 C16 C15 -47.9(3)
N2 C15 C16 N4 56.0(4)
C16 N4 C17 N9 -152.5(4)
Cu1 N4 C17 N9 44.5(5)
C16 N4 C17 N10 26.6(6)
Cu1 N4 C17 N10 -136.4(3)
C18 N9 C17 N4 27.3(5)
C19 N9 C17 N4 -132.8(4)
C18 N9 C17 N10 -151.9(4)
C19 N9 C17 N10 48.0(5)
C21 N10 C17 N4 28.3(6)
C20 N10 C17 N4 -148.7(4)
C21 N10 C17 N9 -152.6(4)
C20 N10 C17 N9 30.4(5)
C119 B1 C101 C102 -14.3(6)
C107 B1 C101 C102 -131.8(4)
C113 B1 C101 C102 105.8(4)
C119 B1 C101 C106 174.4(3)
C107 B1 C101 C106 56.9(4)
C113 B1 C101 C106 -65.6(4)
C106 C101 C102 F1 177.9(3)
B1 C101 C102 F1 6.2(6)
C106 C101 C102 C103 -2.0(6)
B1 C101 C102 C103 -173.6(4)
F1 C102 C103 F2 1.7(6)
C101 C102 C103 F2 -178.5(4)
F1 C102 C103 C104 -177.6(3)
C101 C102 C103 C104 2.2(6)
F2 C103 C104 F3 -1.8(6)
C102 C103 C104 F3 177.5(4)
F2 C103 C104 C105 179.8(4)
C102 C103 C104 C105 -0.9(6)
F3 C104 C105 F4 0.7(6)
C103 C104 C105 F4 179.1(4)
F3 C104 C105 C106 -178.8(3)
C103 C104 C105 C106 -0.4(6)
F4 C105 C106 F5 0.9(6)
C104 C105 C106 F5 -179.6(3)
F4 C105 C106 C101 -178.9(4)
C104 C105 C106 C101 0.6(6)
C102 C101 C106 F5 -179.3(3)
B1 C101 C106 F5 -6.5(5)
C102 C101 C106 C105 0.5(6)
B1 C101 C106 C105 173.3(4)
C119 B1 C107 C112 70.4(4)
C101 B1 C107 C112 -164.7(4)
C113 B1 C107 C112 -51.5(5)
C119 B1 C107 C108 -104.7(4)
C101 B1 C107 C108 20.2(5)
C113 B1 C107 C108 133.3(4)
C112 C107 C108 F6 -177.1(3)
B1 C107 C108 F6 -1.5(6)
C112 C107 C108 C109 2.1(6)
B1 C107 C108 C109 177.7(4)
F6 C108 C109 F7 0.9(5)
C107 C108 C109 F7 -178.4(4)
F6 C108 C109 C110 -179.5(3)
C107 C108 C109 C110 1.2(6)
F7 C109 C110 F8 -1.8(6)
C108 C109 C110 F8 178.5(4)
F7 C109 C110 C111 177.4(4)
C108 C109 C110 C111 -2.3(6)
F8 C110 C111 F9 -0.4(6)
C109 C110 C111 F9 -179.5(3)
F8 C110 C111 C112 179.1(3)
C109 C110 C111 C112 -0.1(6)
F9 C111 C112 F10 2.3(5)
C110 C111 C112 F10 -177.1(3)
F9 C111 C112 C107 -176.6(4)
C110 C111 C112 C107 3.9(6)
C108 C107 C112 F10 176.4(3)
B1 C107 C112 F10 0.7(6)
C108 C107 C112 C111 -4.7(6)
B1 C107 C112 C111 179.6(4)
C119 B1 C113 C114 -129.9(4)
C101 B1 C113 C114 107.1(4)
C107 B1 C113 C114 -12.7(6)
C119 B1 C113 C118 57.3(5)
C101 B1 C113 C118 -65.7(4)
C107 B1 C113 C118 174.5(3)
C118 C113 C114 F11 178.7(3)
B1 C113 C114 F11 5.6(6)
C118 C113 C114 C115 -0.4(6)
B1 C113 C114 C115 -173.5(4)
F11 C114 C115 F12 1.9(5)
C113 C114 C115 F12 -179.0(4)
F11 C114 C115 C116 -179.4(3)
C113 C114 C115 C116 -0.3(6)
F12 C115 C116 F13 -0.2(6)
C114 C115 C116 F13 -178.9(4)
F12 C115 C116 C117 179.2(4)
C114 C115 C116 C117 0.5(6)
F13 C116 C117 F14 -0.8(6)
C115 C116 C117 F14 179.7(3)
F13 C116 C117 C118 179.4(3)
C115 C116 C117 C118 0.0(6)
F14 C117 C118 F15 -0.6(5)
C116 C117 C118 F15 179.1(3)
F14 C117 C118 C113 179.5(4)
C116 C117 C118 C113 -0.8(6)
C114 C113 C118 F15 -179.0(3)
B1 C113 C118 F15 -5.1(5)
C114 C113 C118 C117 1.0(6)
B1 C113 C118 C117 174.8(4)
C101 B1 C119 C124 -52.4(5)
C107 B1 C119 C124 69.8(4)
C113 B1 C119 C124 -165.8(4)
C101 B1 C119 C120 133.4(4)
C107 B1 C119 C120 -104.5(4)
C113 B1 C119 C120 19.9(5)
C124 C119 C120 F16 -178.2(3)
B1 C119 C120 F16 -3.5(6)
C124 C119 C120 C121 1.8(6)
B1 C119 C120 C121 176.4(4)
F16 C120 C121 F17 0.1(5)
C119 C120 C121 F17 -179.8(3)
F16 C120 C121 C122 -179.8(3)
C119 C120 C121 C122 0.3(6)
F17 C121 C122 F18 -1.9(6)
C120 C121 C122 F18 178.0(3)
F17 C121 C122 C123 179.0(4)
C120 C121 C122 C123 -1.1(6)
F18 C122 C123 F19 -0.5(6)
C121 C122 C123 F19 178.6(4)
F18 C122 C123 C124 -179.4(4)
C121 C122 C123 C124 -0.3(6)
F19 C123 C124 F20 3.4(6)
C122 C123 C124 F20 -177.6(3)
F19 C123 C124 C119 -176.2(4)
C122 C123 C124 C119 2.7(7)
C120 C119 C124 F20 177.1(3)
B1 C119 C124 F20 2.1(6)
C120 C119 C124 C123 -3.3(6)
B1 C119 C124 C123 -178.3(4)

loop_
_diffrn_scan_number
_diffrn_scan_type
_diffrn_scan_start
_diffrn_scan_end
_diffrn_scan_width
_diffrn_scan_exptime
_diffrn_scan_omega
_diffrn_scan_theta
_diffrn_scan_kappa
_diffrn_scan_phi
_diffrn_scan_omega1
_diffrn_scan_theta1
_diffrn_scan_frames
1 omega 43.00 95.00 1.00 60.00 - 22.68 45.00 0.00 0.00 0.00 52
2 omega -49.00 5.00 1.00 60.00 - 22.68 -75.00 0.00 0.00 0.00 54
3 omega 0.00 45.00 1.00 60.00 - 22.68 -129.00 205.00 0.00 0.00 45
4 omega -4.00 47.00 1.00 60.00 - 22.68 45.00 0.00 0.00 0.00 51
5 omega -5.00 47.00 1.00 60.00 - 22.68 45.00 120.00 0.00 0.00 52
6 omega 41.00 84.00 1.00 60.00 - 22.68 -129.00 205.00 0.00 0.00 43
7 omega 43.00 95.00 1.00 60.00 - 22.68 45.00 120.00 0.00 0.00 52
8 omega 2.00 54.00 1.00 60.00 - 22.68 -75.00 0.00 0.00 0.00 52
9 omega 43.00 94.00 1.00 60.00 - 22.68 45.00 240.00 0.00 0.00 51
10 phi -138.00 -110.00 1.00 60.00 -40.00 -23.31 0.00 - 0.00 0.00 28
11 omega -96.00 -42.00 1.00 60.00 - -23.31 -75.00 240.00 0.00 0.00 54
12 omega -41.00 7.00 1.00 60.00 - -23.31 -75.00 240.00 0.00 0.00 48
